data_7714094
loop_
_publ_author_name
'Siewert, Jan-Erik'
'Schumann, Andr\'e'
'Wellnitz, Tim'
'Dankert, Fabian'
'Hering-Junghans, Christian'

_publ_section_title
;
 Triphosphiranes as Phosphinidene-Transfer Agents -- Synthesis of Regular
 and Chelating NHC Phosphinidene Adducts
;
_journal_name_full 'Dalton Transactions'
_journal_paper_doi 10.1039/D3DT02690F
_journal_year 2023
_chemical_formula_moiety 'C17 H25 N2 P'
_chemical_formula_sum 'C17 H25 N2 P'
_chemical_formula_weight 288.36
_space_group_crystal_system orthorhombic
_space_group_IT_number 61
_space_group_name_Hall '-P 2ac 2ab'
_space_group_name_H-M_alt 'P b c a'
_atom_sites_solution_hydrogens geom
_audit_creation_method SHELXL-2018/3
_audit_update_record
;
2023-08-17 deposited with the CCDC.	2023-09-26 downloaded from the CCDC.
;
_cell_angle_alpha 90
_cell_angle_beta 90
_cell_angle_gamma 90
_cell_formula_units_Z 16
_cell_length_a 8.0396(2)
_cell_length_b 15.6897(4)
_cell_length_c 58.4856(16)
_cell_measurement_reflns_used 9139
_cell_measurement_temperature 150(2)
_cell_measurement_theta_max 28.81
_cell_measurement_theta_min 2.60
_cell_volume 7377.3(3)
_computing_cell_refinement 'SAINT (Bruker, 2013)'
_computing_data_collection 'APEX2 (Bruker, 2014)'
_computing_data_reduction SAINT
_computing_molecular_graphics 'ORTEP-3v2020.1 (Farrugia, 2020)'
_computing_publication_material 'SHELXL-2018/3 (Sheldrick, 2018)'
_computing_structure_refinement 'SHELXL-2018/3 (Sheldrick, 2018)'
_computing_structure_solution 'SHELXT-2018/2 (Sheldrick, 2018)'
_diffrn_ambient_temperature 150(2)
_diffrn_measured_fraction_theta_full 1.000
_diffrn_measured_fraction_theta_max 1.000
_diffrn_measurement_device_type 'Bruker APEX-II CCD'
_diffrn_measurement_method '\f and \w scans'
_diffrn_radiation_type MoK\a
_diffrn_radiation_wavelength 0.71073
_diffrn_reflns_av_R_equivalents 0.0442
_diffrn_reflns_av_unetI/netI 0.0245
_diffrn_reflns_Laue_measured_fraction_full 1.000
_diffrn_reflns_Laue_measured_fraction_max 1.000
_diffrn_reflns_limit_h_max 11
_diffrn_reflns_limit_h_min -11
_diffrn_reflns_limit_k_max 22
_diffrn_reflns_limit_k_min -19
_diffrn_reflns_limit_l_max 82
_diffrn_reflns_limit_l_min -82
_diffrn_reflns_number 91471
_diffrn_reflns_point_group_measured_fraction_full 1.000
_diffrn_reflns_point_group_measured_fraction_max 1.000
_diffrn_reflns_theta_full 25.242
_diffrn_reflns_theta_max 30.000
_diffrn_reflns_theta_min 1.393
_exptl_absorpt_coefficient_mu 0.143
_exptl_absorpt_correction_T_max 0.985
_exptl_absorpt_correction_T_min 0.944
_exptl_absorpt_correction_type multi-scan
_exptl_absorpt_process_details 'SADABS 2014/5'
_exptl_crystal_colour yellow
_exptl_crystal_density_diffrn 1.038
_exptl_crystal_description plate
_exptl_crystal_F_000 2496
_exptl_crystal_size_max 0.408
_exptl_crystal_size_mid 0.389
_exptl_crystal_size_min 0.104
_refine_diff_density_max 0.419
_refine_diff_density_min -0.384
_refine_diff_density_rms 0.057
_refine_ls_extinction_method none
_refine_ls_goodness_of_fit_ref 1.199
_refine_ls_hydrogen_treatment constr
_refine_ls_matrix_type full
_refine_ls_number_parameters 373
_refine_ls_number_reflns 10753
_refine_ls_number_restraints 0
_refine_ls_restrained_S_all 1.199
_refine_ls_R_factor_all 0.0849
_refine_ls_R_factor_gt 0.0761
_refine_ls_shift/su_max 0.000
_refine_ls_shift/su_mean 0.000
_refine_ls_structure_factor_coef Fsqd
_refine_ls_weighting_details 'w=1/[\s^2^(Fo^2^)+(0.0422P)^2^+9.4483P] where P=(Fo^2^+2Fc^2^)/3'
_refine_ls_weighting_scheme calc
_refine_ls_wR_factor_gt 0.1771
_refine_ls_wR_factor_ref 0.1811
_reflns_Friedel_coverage 0.000
_reflns_number_gt 9313
_reflns_number_total 10753
_reflns_threshold_expression 'I > 2\s(I)'
_cod_data_source_file d3dt02690f2.cif
_cod_data_source_block shelx_DipPIMe2_cmpd1b
_cod_database_code 7714094
_shelx_shelxl_version_number 2018/3
_shelx_space_group_comment
;
The symmetry employed for this shelxl refinement is uniquely defined
by the following loop, which should always be used as a source of
symmetry information in preference to the above space-group names.
They are only intended as comments.
;
_shelx_estimated_absorpt_t_min 0.944
_shelx_estimated_absorpt_t_max 0.985

loop_
_space_group_symop_operation_xyz
'x, y, z'
'-x+1/2, -y, z+1/2'
'-x, y+1/2, -z+1/2'
'x+1/2, -y+1/2, -z'
'-x, -y, -z'
'x-1/2, y, -z-1/2'
'x, -y-1/2, z-1/2'
'-x-1/2, y-1/2, z'

loop_
_atom_site_label
_atom_site_type_symbol
_atom_site_fract_x
_atom_site_fract_y
_atom_site_fract_z
_atom_site_U_iso_or_equiv
_atom_site_adp_type
_atom_site_occupancy
_atom_site_site_symmetry_order
_atom_site_calc_flag
_atom_site_refinement_flags_posn
_atom_site_refinement_flags_adp
_atom_site_refinement_flags_occupancy
_atom_site_disorder_assembly
_atom_site_disorder_group
C1 C 0.5445(3) 0.74032(13) 0.30404(4) 0.0256(4) Uani 1 1 d . . . . .
C2 C 0.5285(3) 0.65022(14) 0.30340(4) 0.0299(4) Uani 1 1 d . . . . .
C3 C 0.4405(3) 0.61261(15) 0.28559(4) 0.0366(5) Uani 1 1 d . . . . .
H3 H 0.433292 0.552226 0.284952 0.044 Uiso 1 1 calc R U . . .
C4 C 0.3637(3) 0.65993(17) 0.26891(4) 0.0389(5) Uani 1 1 d . . . . .
H4 H 0.301609 0.632629 0.257188 0.047 Uiso 1 1 calc R U . . .
C5 C 0.3776(3) 0.74775(16) 0.26935(4) 0.0341(5) Uani 1 1 d . . . . .
H5 H 0.324142 0.780682 0.257871 0.041 Uiso 1 1 calc R U . . .
C6 C 0.4689(3) 0.78874(14) 0.28638(4) 0.0290(4) Uani 1 1 d . . . . .
C7 C 0.6007(4) 0.59319(15) 0.32167(5) 0.0399(6) Uani 1 1 d . . . . .
H7 H 0.675418 0.628928 0.331415 0.048 Uiso 1 1 calc R U . . .
C8 C 0.7051(7) 0.5215(3) 0.31172(7) 0.0907(15) Uani 1 1 d . . . . .
H8A H 0.633743 0.483373 0.302780 0.136 Uiso 1 1 calc R U . . .
H8B H 0.757374 0.489390 0.324165 0.136 Uiso 1 1 calc R U . . .
H8C H 0.791412 0.545528 0.301803 0.136 Uiso 1 1 calc R U . . .
C9 C 0.4626(5) 0.5582(2) 0.33704(6) 0.0628(9) Uani 1 1 d . . . . .
H9A H 0.403341 0.605697 0.344258 0.094 Uiso 1 1 calc R U . . .
H9B H 0.511541 0.521844 0.348893 0.094 Uiso 1 1 calc R U . . .
H9C H 0.384642 0.524705 0.327825 0.094 Uiso 1 1 calc R U . . .
C10 C 0.4819(3) 0.88550(15) 0.28594(4) 0.0363(5) Uani 1 1 d . . . . .
H10 H 0.587005 0.901083 0.294077 0.044 Uiso 1 1 calc R U . . .
C11 C 0.4926(4) 0.9234(2) 0.26194(5) 0.0522(7) Uani 1 1 d . . . . .
H11A H 0.580563 0.894489 0.253318 0.078 Uiso 1 1 calc R U . . .
H11B H 0.518207 0.984361 0.263012 0.078 Uiso 1 1 calc R U . . .
H11C H 0.385963 0.915753 0.254095 0.078 Uiso 1 1 calc R U . . .
C12 C 0.3388(4) 0.92555(18) 0.29923(5) 0.0520(7) Uani 1 1 d . . . . .
H12A H 0.349310 0.987760 0.298825 0.078 Uiso 1 1 calc R U . . .
H12B H 0.342265 0.905945 0.315137 0.078 Uiso 1 1 calc R U . . .
H12C H 0.232882 0.908699 0.292287 0.078 Uiso 1 1 calc R U . . .
C13 C 0.8446(3) 0.76704(14) 0.32934(4) 0.0292(4) Uani 1 1 d . . . . .
C14 C 1.1029(3) 0.7522(2) 0.34361(5) 0.0457(6) Uani 1 1 d . . . . .
H14 H 1.193472 0.753351 0.354038 0.055 Uiso 1 1 calc R U . . .
C15 C 1.1089(3) 0.7264(2) 0.32202(5) 0.0469(7) Uani 1 1 d . . . . .
H15 H 1.204232 0.705952 0.314142 0.056 Uiso 1 1 calc R U . . .
C16 C 0.8835(4) 0.81335(19) 0.36966(4) 0.0449(6) Uani 1 1 d . . . . .
H16A H 0.864560 0.874601 0.367678 0.067 Uiso 1 1 calc R U . . .
H16B H 0.967614 0.804303 0.381549 0.067 Uiso 1 1 calc R U . . .
H16C H 0.779327 0.785696 0.374207 0.067 Uiso 1 1 calc R U . . .
C17 C 0.9139(4) 0.7299(3) 0.28876(4) 0.0571(9) Uani 1 1 d . . . . .
H17A H 0.855997 0.781718 0.283859 0.086 Uiso 1 1 calc R U . . .
H17B H 0.843417 0.680176 0.285782 0.086 Uiso 1 1 calc R U . . .
H17C H 1.018353 0.724258 0.280250 0.086 Uiso 1 1 calc R U . . .
C18 C 0.2519(3) 0.64889(13) 0.42847(3) 0.0280(4) Uani 1 1 d . . . . .
C19 C 0.1898(3) 0.69455(14) 0.44762(4) 0.0292(4) Uani 1 1 d . . . . .
C20 C 0.2994(3) 0.72623(16) 0.46388(4) 0.0358(5) Uani 1 1 d . . . . .
H20 H 0.257278 0.757733 0.476486 0.043 Uiso 1 1 calc R U . . .
C21 C 0.4684(3) 0.71276(19) 0.46206(4) 0.0422(6) Uani 1 1 d . . . . .
H21 H 0.542255 0.735608 0.473161 0.051 Uiso 1 1 calc R U . . .
C22 C 0.5294(3) 0.66550(17) 0.44386(4) 0.0377(5) Uani 1 1 d . . . . .
H22 H 0.645385 0.654514 0.442919 0.045 Uiso 1 1 calc R U . . .
C23 C 0.4246(3) 0.63379(14) 0.42693(4) 0.0313(4) Uani 1 1 d . . . . .
C24 C 0.0048(3) 0.71052(15) 0.45055(4) 0.0333(5) Uani 1 1 d . . . . .
H24 H -0.055275 0.663710 0.442397 0.040 Uiso 1 1 calc R U . . .
C25 C -0.0474(4) 0.79431(18) 0.43948(5) 0.0455(6) Uani 1 1 d . . . . .
H25A H 0.006682 0.841848 0.447410 0.068 Uiso 1 1 calc R U . . .
H25B H -0.168441 0.800624 0.440560 0.068 Uiso 1 1 calc R U . . .
H25C H -0.014076 0.794330 0.423367 0.068 Uiso 1 1 calc R U . . .
C26 C -0.0512(4) 0.7084(2) 0.47569(5) 0.0508(7) Uani 1 1 d . . . . .
H26A H -0.005393 0.757768 0.483769 0.076 Uiso 1 1 calc R U . . .
H26B H -0.011057 0.655862 0.482897 0.076 Uiso 1 1 calc R U . . .
H26C H -0.172980 0.710042 0.476414 0.076 Uiso 1 1 calc R U . . .
C27 C 0.5043(3) 0.58729(17) 0.40683(4) 0.0383(5) Uani 1 1 d . . . . .
H27 H 0.413698 0.560576 0.397558 0.046 Uiso 1 1 calc R U . . .
C28 C 0.6246(4) 0.51693(19) 0.41431(6) 0.0575(8) Uani 1 1 d . . . . .
H28A H 0.720437 0.542527 0.422053 0.086 Uiso 1 1 calc R U . . .
H28B H 0.662607 0.485242 0.400854 0.086 Uiso 1 1 calc R U . . .
H28C H 0.567588 0.478005 0.424820 0.086 Uiso 1 1 calc R U . . .
C29 C 0.5952(4) 0.65145(19) 0.39177(5) 0.0475(7) Uani 1 1 d . . . . .
H29A H 0.517055 0.695539 0.386716 0.071 Uiso 1 1 calc R U . . .
H29B H 0.641451 0.622179 0.378409 0.071 Uiso 1 1 calc R U . . .
H29C H 0.685458 0.677894 0.400516 0.071 Uiso 1 1 calc R U . . .
C30 C 0.1112(3) 0.51453(14) 0.40213(4) 0.0306(4) Uani 1 1 d . . . . .
C31 C 0.1153(4) 0.37179(17) 0.40697(5) 0.0480(7) Uani 1 1 d . . . . .
H31 H 0.128792 0.317512 0.413924 0.058 Uiso 1 1 calc R U . . .
C32 C 0.0662(4) 0.38683(17) 0.38554(5) 0.0459(6) Uani 1 1 d . . . . .
H32 H 0.038028 0.344978 0.374456 0.055 Uiso 1 1 calc R U . . .
C33 C 0.1707(4) 0.46151(17) 0.44156(4) 0.0452(6) Uani 1 1 d . . . . .
H33A H 0.285806 0.479510 0.444192 0.068 Uiso 1 1 calc R U . . .
H33B H 0.150333 0.407375 0.449431 0.068 Uiso 1 1 calc R U . . .
H33C H 0.094569 0.505020 0.447483 0.068 Uiso 1 1 calc R U . . .
C34 C 0.0160(4) 0.51826(19) 0.36168(4) 0.0454(6) Uani 1 1 d . . . . .
H34A H -0.092564 0.545402 0.363892 0.068 Uiso 1 1 calc R U . . .
H34B H 0.009143 0.477407 0.349042 0.068 Uiso 1 1 calc R U . . .
H34C H 0.099277 0.561878 0.358082 0.068 Uiso 1 1 calc R U . . .
P1 P 0.63229(8) 0.79697(4) 0.32902(2) 0.03124(14) Uani 1 1 d . . . . .
P2 P 0.10887(9) 0.62690(4) 0.40444(2) 0.03431(15) Uani 1 1 d . . . . .
N1 N 0.9414(3) 0.77693(13) 0.34826(3) 0.0344(4) Uani 1 1 d . . . . .
N2 N 0.9496(2) 0.73513(15) 0.31309(3) 0.0371(5) Uani 1 1 d . . . . .
N3 N 0.1429(3) 0.45061(13) 0.41721(4) 0.0367(4) Uani 1 1 d . . . . .
N4 N 0.0636(3) 0.47423(13) 0.38234(4) 0.0353(4) Uani 1 1 d . . . . .

loop_
_atom_site_aniso_label
_atom_site_aniso_U_11
_atom_site_aniso_U_22
_atom_site_aniso_U_33
_atom_site_aniso_U_23
_atom_site_aniso_U_13
_atom_site_aniso_U_12
C1 0.0217(9) 0.0261(9) 0.0291(10) -0.0028(8) 0.0015(7) 0.0028(7)
C2 0.0300(11) 0.0258(10) 0.0340(11) -0.0013(8) 0.0038(9) 0.0012(8)
C3 0.0418(13) 0.0291(11) 0.0389(12) -0.0055(9) 0.0025(10) -0.0035(10)
C4 0.0407(13) 0.0439(13) 0.0322(11) -0.0075(10) -0.0011(10) -0.0072(11)
C5 0.0349(12) 0.0399(12) 0.0275(10) 0.0009(9) 0.0005(9) 0.0017(10)
C6 0.0255(10) 0.0304(10) 0.0311(10) -0.0010(8) 0.0033(8) 0.0018(8)
C7 0.0487(15) 0.0268(11) 0.0441(13) 0.0006(10) -0.0107(11) 0.0032(10)
C8 0.122(4) 0.070(2) 0.080(3) -0.003(2) -0.012(3) 0.062(3)
C9 0.072(2) 0.068(2) 0.0486(17) 0.0211(15) -0.0168(16) -0.0257(18)
C10 0.0384(13) 0.0283(11) 0.0422(13) 0.0032(9) -0.0037(10) 0.0022(9)
C11 0.0578(18) 0.0446(15) 0.0543(17) 0.0166(13) 0.0001(14) -0.0038(13)
C12 0.0646(19) 0.0360(13) 0.0555(17) -0.0034(12) 0.0057(15) 0.0177(13)
C13 0.0302(10) 0.0308(10) 0.0266(10) 0.0027(8) -0.0004(8) -0.0047(8)
C14 0.0304(12) 0.0679(18) 0.0389(13) 0.0075(12) -0.0075(10) -0.0065(12)
C15 0.0251(11) 0.074(2) 0.0413(13) 0.0054(13) -0.0007(10) 0.0010(12)
C16 0.0519(16) 0.0551(16) 0.0278(11) -0.0047(11) -0.0060(11) -0.0058(13)
C17 0.0337(13) 0.108(3) 0.0299(12) -0.0092(15) 0.0051(10) 0.0025(16)
C18 0.0334(11) 0.0259(9) 0.0248(9) -0.0008(8) -0.0019(8) -0.0043(8)
C19 0.0301(10) 0.0286(10) 0.0290(10) -0.0001(8) -0.0011(8) -0.0024(8)
C20 0.0358(12) 0.0401(12) 0.0316(11) -0.0099(10) 0.0000(9) -0.0038(10)
C21 0.0366(13) 0.0550(16) 0.0350(12) -0.0128(11) -0.0043(10) -0.0100(12)
C22 0.0287(11) 0.0457(13) 0.0388(12) -0.0060(11) -0.0005(9) -0.0055(10)
C23 0.0322(11) 0.0300(10) 0.0318(11) -0.0050(8) 0.0014(9) -0.0050(9)
C24 0.0311(11) 0.0340(11) 0.0348(11) -0.0049(9) -0.0007(9) 0.0004(9)
C25 0.0467(15) 0.0419(14) 0.0479(15) -0.0020(12) -0.0042(12) 0.0082(12)
C26 0.0359(14) 0.074(2) 0.0424(14) 0.0028(14) 0.0051(11) 0.0027(14)
C27 0.0354(12) 0.0397(12) 0.0398(13) -0.0109(10) 0.0060(10) -0.0048(10)
C28 0.068(2) 0.0377(14) 0.0663(19) -0.0016(13) 0.0218(17) 0.0107(14)
C29 0.0576(17) 0.0489(15) 0.0361(13) 0.0008(11) 0.0112(12) 0.0007(13)
C30 0.0309(11) 0.0295(10) 0.0314(10) -0.0037(8) -0.0018(8) -0.0041(8)
C31 0.0586(17) 0.0284(11) 0.0570(17) -0.0049(11) -0.0102(14) -0.0053(12)
C32 0.0510(16) 0.0319(12) 0.0547(16) -0.0144(11) -0.0084(13) -0.0065(11)
C33 0.0605(17) 0.0377(13) 0.0375(13) 0.0060(10) -0.0085(12) -0.0072(12)
C34 0.0540(16) 0.0510(15) 0.0313(12) -0.0086(11) -0.0073(11) -0.0048(13)
P1 0.0324(3) 0.0302(3) 0.0311(3) -0.0064(2) -0.0026(2) 0.0048(2)
P2 0.0423(3) 0.0286(3) 0.0320(3) -0.0037(2) -0.0103(2) -0.0008(2)
N1 0.0341(10) 0.0411(11) 0.0279(9) 0.0024(8) -0.0047(8) -0.0057(8)
N2 0.0262(9) 0.0561(13) 0.0290(9) -0.0007(9) -0.0002(8) -0.0026(9)
N3 0.0426(11) 0.0283(9) 0.0393(11) -0.0023(8) -0.0068(9) -0.0041(8)
N4 0.0367(11) 0.0327(10) 0.0365(10) -0.0078(8) -0.0038(8) -0.0041(8)

loop_
_atom_type_symbol
_atom_type_description
_atom_type_scat_dispersion_real
_atom_type_scat_dispersion_imag
_atom_type_scat_source
C C 0.0033 0.0016 'International Tables Vol C Tables 4.2.6.8 and 6.1.1.4'
P P 0.1023 0.0942 'International Tables Vol C Tables 4.2.6.8 and 6.1.1.4'
N N 0.0061 0.0033 'International Tables Vol C Tables 4.2.6.8 and 6.1.1.4'
H H 0.0000 0.0000 'International Tables Vol C Tables 4.2.6.8 and 6.1.1.4'

loop_
_geom_angle_atom_site_label_1
_geom_angle_atom_site_label_2
_geom_angle_atom_site_label_3
_geom_angle
_geom_angle_site_symmetry_1
_geom_angle_site_symmetry_3
_geom_angle_publ_flag
C6 C1 C2 118.4(2) . . ?
C6 C1 P1 118.76(16) . . ?
C2 C1 P1 122.25(17) . . ?
C3 C2 C1 119.2(2) . . ?
C3 C2 C7 118.3(2) . . ?
C1 C2 C7 122.5(2) . . ?
C4 C3 C2 122.1(2) . . ?
C4 C3 H3 118.9 . . ?
C2 C3 H3 118.9 . . ?
C3 C4 C5 119.3(2) . . ?
C3 C4 H4 120.4 . . ?
C5 C4 H4 120.4 . . ?
C4 C5 C6 121.0(2) . . ?
C4 C5 H5 119.5 . . ?
C6 C5 H5 119.5 . . ?
C5 C6 C1 119.9(2) . . ?
C5 C6 C10 119.0(2) . . ?
C1 C6 C10 121.1(2) . . ?
C2 C7 C8 112.3(2) . . ?
C2 C7 C9 110.5(2) . . ?
C8 C7 C9 111.1(3) . . ?
C2 C7 H7 107.6 . . ?
C8 C7 H7 107.6 . . ?
C9 C7 H7 107.6 . . ?
C7 C8 H8A 109.5 . . ?
C7 C8 H8B 109.5 . . ?
H8A C8 H8B 109.5 . . ?
C7 C8 H8C 109.5 . . ?
H8A C8 H8C 109.5 . . ?
H8B C8 H8C 109.5 . . ?
C7 C9 H9A 109.5 . . ?
C7 C9 H9B 109.5 . . ?
H9A C9 H9B 109.5 . . ?
C7 C9 H9C 109.5 . . ?
H9A C9 H9C 109.5 . . ?
H9B C9 H9C 109.5 . . ?
C6 C10 C12 110.5(2) . . ?
C6 C10 C11 114.1(2) . . ?
C12 C10 C11 110.5(2) . . ?
C6 C10 H10 107.1 . . ?
C12 C10 H10 107.1 . . ?
C11 C10 H10 107.1 . . ?
C10 C11 H11A 109.5 . . ?
C10 C11 H11B 109.5 . . ?
H11A C11 H11B 109.5 . . ?
C10 C11 H11C 109.5 . . ?
H11A C11 H11C 109.5 . . ?
H11B C11 H11C 109.5 . . ?
C10 C12 H12A 109.5 . . ?
C10 C12 H12B 109.5 . . ?
H12A C12 H12B 109.5 . . ?
C10 C12 H12C 109.5 . . ?
H12A C12 H12C 109.5 . . ?
H12B C12 H12C 109.5 . . ?
N1 C13 N2 104.7(2) . . ?
N1 C13 P1 121.97(18) . . ?
N2 C13 P1 133.26(17) . . ?
C15 C14 N1 107.9(2) . . ?
C15 C14 H14 126.1 . . ?
N1 C14 H14 126.1 . . ?
C14 C15 N2 107.1(2) . . ?
C14 C15 H15 126.4 . . ?
N2 C15 H15 126.4 . . ?
N1 C16 H16A 109.5 . . ?
N1 C16 H16B 109.5 . . ?
H16A C16 H16B 109.5 . . ?
N1 C16 H16C 109.5 . . ?
H16A C16 H16C 109.5 . . ?
H16B C16 H16C 109.5 . . ?
N2 C17 H17A 109.5 . . ?
N2 C17 H17B 109.5 . . ?
H17A C17 H17B 109.5 . . ?
N2 C17 H17C 109.5 . . ?
H17A C17 H17C 109.5 . . ?
H17B C17 H17C 109.5 . . ?
C23 C18 C19 118.8(2) . . ?
C23 C18 P2 122.14(17) . . ?
C19 C18 P2 118.34(17) . . ?
C20 C19 C18 119.8(2) . . ?
C20 C19 C24 119.0(2) . . ?
C18 C19 C24 121.1(2) . . ?
C21 C20 C19 121.2(2) . . ?
C21 C20 H20 119.4 . . ?
C19 C20 H20 119.4 . . ?
C20 C21 C22 119.3(2) . . ?
C20 C21 H21 120.3 . . ?
C22 C21 H21 120.3 . . ?
C21 C22 C23 121.5(2) . . ?
C21 C22 H22 119.2 . . ?
C23 C22 H22 119.2 . . ?
C22 C23 C18 119.3(2) . . ?
C22 C23 C27 117.7(2) . . ?
C18 C23 C27 122.9(2) . . ?
C19 C24 C25 111.4(2) . . ?
C19 C24 C26 113.0(2) . . ?
C25 C24 C26 110.1(2) . . ?
C19 C24 H24 107.3 . . ?
C25 C24 H24 107.3 . . ?
C26 C24 H24 107.3 . . ?
C24 C25 H25A 109.5 . . ?
C24 C25 H25B 109.5 . . ?
H25A C25 H25B 109.5 . . ?
C24 C25 H25C 109.5 . . ?
H25A C25 H25C 109.5 . . ?
H25B C25 H25C 109.5 . . ?
C24 C26 H26A 109.5 . . ?
C24 C26 H26B 109.5 . . ?
H26A C26 H26B 109.5 . . ?
C24 C26 H26C 109.5 . . ?
H26A C26 H26C 109.5 . . ?
H26B C26 H26C 109.5 . . ?
C29 C27 C23 109.3(2) . . ?
C29 C27 C28 109.8(2) . . ?
C23 C27 C28 113.0(2) . . ?
C29 C27 H27 108.2 . . ?
C23 C27 H27 108.2 . . ?
C28 C27 H27 108.2 . . ?
C27 C28 H28A 109.5 . . ?
C27 C28 H28B 109.5 . . ?
H28A C28 H28B 109.5 . . ?
C27 C28 H28C 109.5 . . ?
H28A C28 H28C 109.5 . . ?
H28B C28 H28C 109.5 . . ?
C27 C29 H29A 109.5 . . ?
C27 C29 H29B 109.5 . . ?
H29A C29 H29B 109.5 . . ?
C27 C29 H29C 109.5 . . ?
H29A C29 H29C 109.5 . . ?
H29B C29 H29C 109.5 . . ?
N3 C30 N4 105.03(19) . . ?
N3 C30 P2 133.47(17) . . ?
N4 C30 P2 121.36(18) . . ?
C32 C31 N3 107.1(2) . . ?
C32 C31 H31 126.4 . . ?
N3 C31 H31 126.4 . . ?
C31 C32 N4 107.8(2) . . ?
C31 C32 H32 126.1 . . ?
N4 C32 H32 126.1 . . ?
N3 C33 H33A 109.5 . . ?
N3 C33 H33B 109.5 . . ?
H33A C33 H33B 109.5 . . ?
N3 C33 H33C 109.5 . . ?
H33A C33 H33C 109.5 . . ?
H33B C33 H33C 109.5 . . ?
N4 C34 H34A 109.5 . . ?
N4 C34 H34B 109.5 . . ?
H34A C34 H34B 109.5 . . ?
N4 C34 H34C 109.5 . . ?
H34A C34 H34C 109.5 . . ?
H34B C34 H34C 109.5 . . ?
C13 P1 C1 104.41(10) . . ?
C30 P2 C18 103.74(10) . . ?
C13 N1 C14 110.2(2) . . ?
C13 N1 C16 124.2(2) . . ?
C14 N1 C16 125.5(2) . . ?
C13 N2 C15 110.1(2) . . ?
C13 N2 C17 125.4(2) . . ?
C15 N2 C17 123.0(2) . . ?
C30 N3 C31 110.3(2) . . ?
C30 N3 C33 125.3(2) . . ?
C31 N3 C33 123.5(2) . . ?
C30 N4 C32 109.8(2) . . ?
C30 N4 C34 124.0(2) . . ?
C32 N4 C34 126.3(2) . . ?

loop_
_geom_bond_atom_site_label_1
_geom_bond_atom_site_label_2
_geom_bond_distance
_geom_bond_site_symmetry_2
_geom_bond_publ_flag
C1 C6 1.419(3) . ?
C1 C2 1.420(3) . ?
C1 P1 1.850(2) . ?
C2 C3 1.391(3) . ?
C2 C7 1.510(3) . ?
C3 C4 1.373(4) . ?
C3 H3 0.9500 . ?
C4 C5 1.383(4) . ?
C4 H4 0.9500 . ?
C5 C6 1.394(3) . ?
C5 H5 0.9500 . ?
C6 C10 1.522(3) . ?
C7 C8 1.519(4) . ?
C7 C9 1.530(4) . ?
C7 H7 1.0000 . ?
C8 H8A 0.9800 . ?
C8 H8B 0.9800 . ?
C8 H8C 0.9800 . ?
C9 H9A 0.9800 . ?
C9 H9B 0.9800 . ?
C9 H9C 0.9800 . ?
C10 C12 1.524(4) . ?
C10 C11 1.527(4) . ?
C10 H10 1.0000 . ?
C11 H11A 0.9800 . ?
C11 H11B 0.9800 . ?
C11 H11C 0.9800 . ?
C12 H12A 0.9800 . ?
C12 H12B 0.9800 . ?
C12 H12C 0.9800 . ?
C13 N1 1.361(3) . ?
C13 N2 1.366(3) . ?
C13 P1 1.771(2) . ?
C14 C15 1.327(4) . ?
C14 N1 1.382(3) . ?
C14 H14 0.9500 . ?
C15 N2 1.390(3) . ?
C15 H15 0.9500 . ?
C16 N1 1.453(3) . ?
C16 H16A 0.9800 . ?
C16 H16B 0.9800 . ?
C16 H16C 0.9800 . ?
C17 N2 1.453(3) . ?
C17 H17A 0.9800 . ?
C17 H17B 0.9800 . ?
C17 H17C 0.9800 . ?
C18 C23 1.411(3) . ?
C18 C19 1.420(3) . ?
C18 P2 1.849(2) . ?
C19 C20 1.389(3) . ?
C19 C24 1.518(3) . ?
C20 C21 1.379(4) . ?
C20 H20 0.9500 . ?
C21 C22 1.387(4) . ?
C21 H21 0.9500 . ?
C22 C23 1.392(3) . ?
C22 H22 0.9500 . ?
C23 C27 1.525(3) . ?
C24 C25 1.524(4) . ?
C24 C26 1.538(4) . ?
C24 H24 1.0000 . ?
C25 H25A 0.9800 . ?
C25 H25B 0.9800 . ?
C25 H25C 0.9800 . ?
C26 H26A 0.9800 . ?
C26 H26B 0.9800 . ?
C26 H26C 0.9800 . ?
C27 C29 1.524(4) . ?
C27 C28 1.531(4) . ?
C27 H27 1.0000 . ?
C28 H28A 0.9800 . ?
C28 H28B 0.9800 . ?
C28 H28C 0.9800 . ?
C29 H29A 0.9800 . ?
C29 H29B 0.9800 . ?
C29 H29C 0.9800 . ?
C30 N3 1.360(3) . ?
C30 N4 1.373(3) . ?
C30 P2 1.768(2) . ?
C31 C32 1.335(4) . ?
C31 N3 1.392(3) . ?
C31 H31 0.9500 . ?
C32 N4 1.384(3) . ?
C32 H32 0.9500 . ?
C33 N3 1.451(3) . ?
C33 H33A 0.9800 . ?
C33 H33B 0.9800 . ?
C33 H33C 0.9800 . ?
C34 N4 1.443(3) . ?
C34 H34A 0.9800 . ?
C34 H34B 0.9800 . ?
C34 H34C 0.9800 . ?

loop_
_geom_torsion_atom_site_label_1
_geom_torsion_atom_site_label_2
_geom_torsion_atom_site_label_3
_geom_torsion_atom_site_label_4
_geom_torsion
_geom_torsion_site_symmetry_1
_geom_torsion_site_symmetry_2
_geom_torsion_site_symmetry_3
_geom_torsion_site_symmetry_4
_geom_torsion_publ_flag
C6 C1 C2 C3 0.2(3) . . . . ?
P1 C1 C2 C3 170.99(18) . . . . ?
C6 C1 C2 C7 -178.5(2) . . . . ?
P1 C1 C2 C7 -7.7(3) . . . . ?
C1 C2 C3 C4 -2.1(4) . . . . ?
C7 C2 C3 C4 176.7(2) . . . . ?
C2 C3 C4 C5 1.9(4) . . . . ?
C3 C4 C5 C6 0.3(4) . . . . ?
C4 C5 C6 C1 -2.1(4) . . . . ?
C4 C5 C6 C10 179.3(2) . . . . ?
C2 C1 C6 C5 1.8(3) . . . . ?
P1 C1 C6 C5 -169.27(17) . . . . ?
C2 C1 C6 C10 -179.7(2) . . . . ?
P1 C1 C6 C10 9.2(3) . . . . ?
C3 C2 C7 C8 52.1(4) . . . . ?
C1 C2 C7 C8 -129.2(3) . . . . ?
C3 C2 C7 C9 -72.6(3) . . . . ?
C1 C2 C7 C9 106.1(3) . . . . ?
C5 C6 C10 C12 89.1(3) . . . . ?
C1 C6 C10 C12 -89.4(3) . . . . ?
C5 C6 C10 C11 -36.2(3) . . . . ?
C1 C6 C10 C11 145.3(2) . . . . ?
N1 C14 C15 N2 -0.1(3) . . . . ?
C23 C18 C19 C20 2.5(3) . . . . ?
P2 C18 C19 C20 -167.81(18) . . . . ?
C23 C18 C19 C24 -178.2(2) . . . . ?
P2 C18 C19 C24 11.4(3) . . . . ?
C18 C19 C20 C21 -1.3(4) . . . . ?
C24 C19 C20 C21 179.5(2) . . . . ?
C19 C20 C21 C22 -1.1(4) . . . . ?
C20 C21 C22 C23 2.3(4) . . . . ?
C21 C22 C23 C18 -1.0(4) . . . . ?
C21 C22 C23 C27 176.3(2) . . . . ?
C19 C18 C23 C22 -1.4(3) . . . . ?
P2 C18 C23 C22 168.54(19) . . . . ?
C19 C18 C23 C27 -178.5(2) . . . . ?
P2 C18 C23 C27 -8.6(3) . . . . ?
C20 C19 C24 C25 88.6(3) . . . . ?
C18 C19 C24 C25 -90.6(3) . . . . ?
C20 C19 C24 C26 -36.0(3) . . . . ?
C18 C19 C24 C26 144.7(2) . . . . ?
C22 C23 C27 C29 -71.2(3) . . . . ?
C18 C23 C27 C29 106.0(3) . . . . ?
C22 C23 C27 C28 51.3(3) . . . . ?
C18 C23 C27 C28 -131.5(3) . . . . ?
N3 C31 C32 N4 0.2(4) . . . . ?
N1 C13 P1 C1 -162.30(18) . . . . ?
N2 C13 P1 C1 20.6(3) . . . . ?
C6 C1 P1 C13 -121.46(17) . . . . ?
C2 C1 P1 C13 67.8(2) . . . . ?
N3 C30 P2 C18 25.6(3) . . . . ?
N4 C30 P2 C18 -159.44(19) . . . . ?
C23 C18 P2 C30 67.9(2) . . . . ?
C19 C18 P2 C30 -122.10(18) . . . . ?
N2 C13 N1 C14 0.5(3) . . . . ?
P1 C13 N1 C14 -177.38(19) . . . . ?
N2 C13 N1 C16 176.9(2) . . . . ?
P1 C13 N1 C16 -0.9(3) . . . . ?
C15 C14 N1 C13 -0.2(3) . . . . ?
C15 C14 N1 C16 -176.7(3) . . . . ?
N1 C13 N2 C15 -0.5(3) . . . . ?
P1 C13 N2 C15 177.0(2) . . . . ?
N1 C13 N2 C17 -166.8(3) . . . . ?
P1 C13 N2 C17 10.7(4) . . . . ?
C14 C15 N2 C13 0.4(3) . . . . ?
C14 C15 N2 C17 167.1(3) . . . . ?
N4 C30 N3 C31 -0.1(3) . . . . ?
P2 C30 N3 C31 175.4(2) . . . . ?
N4 C30 N3 C33 -169.2(2) . . . . ?
P2 C30 N3 C33 6.3(4) . . . . ?
C32 C31 N3 C30 -0.1(3) . . . . ?
C32 C31 N3 C33 169.3(3) . . . . ?
N3 C30 N4 C32 0.2(3) . . . . ?
P2 C30 N4 C32 -176.0(2) . . . . ?
N3 C30 N4 C34 179.3(2) . . . . ?
P2 C30 N4 C34 3.1(3) . . . . ?
C31 C32 N4 C30 -0.2(3) . . . . ?
C31 C32 N4 C34 -179.3(3) . . . . ?
